data_4316952
loop_
_publ_author_name
'Paraskevi O. Lagaditis'
'Alan J. Lough'
'Robert H. Morris'

_publ_section_title
;
 Iron Complexes for the Catalytic Transfer Hydrogenation of Acetophenone:
 Steric and Electronic Effects Imposed by Alkyl Substituents at Phosphorus
;
_journal_name_full 'Inorganic Chemistry'
_journal_page_first 10057
_journal_page_last 10066
_journal_paper_doi 10.1021/ic101366z
_journal_volume 49
_journal_year 2010
_chemical_formula_moiety 'C18 H36 Fe N4 P2, 2(C24 H20 B), C H2 Cl2'
_chemical_formula_sum 'C67 H78 B2 Cl2 Fe N4 P2'
_chemical_formula_weight 1149.64
_chemical_name_systematic
; 
 ? 
;
_space_group_IT_number 14
_symmetry_cell_setting monoclinic
_symmetry_space_group_name_Hall '-P 2yn'
_symmetry_space_group_name_H-M 'P 1 21/n 1'
_atom_sites_solution_hydrogens geom
_atom_sites_solution_primary direct
_atom_sites_solution_secondary difmap
_audit_creation_method SHELXL-97
_cell_angle_alpha 90.00
_cell_angle_beta 118.3990(8)
_cell_angle_gamma 90.00
_cell_formula_units_Z 4
_cell_length_a 23.6919(6)
_cell_length_b 11.9363(2)
_cell_length_c 24.7617(6)
_cell_measurement_reflns_used 27111
_cell_measurement_temperature 150(1)
_cell_measurement_theta_max 27.5
_cell_measurement_theta_min 2.6
_cell_volume 6159.8(2)
_computing_cell_refinement 'Denzo-SMN (Otwinowski & Minor, 1997)'
_computing_data_collection 'Collect (Nonius B.V., 1997-2002)'
_computing_data_reduction Denzo-SMN
_computing_molecular_graphics 'PLATON (Spek, 2009)'
_computing_publication_material 'SHELXTL V6.1'
_computing_structure_refinement 'SHELXTL V6.1 (Sheldrick, 2008)'
_computing_structure_solution 'SIR-92 (Altomare et al., 1994)'
_diffrn_ambient_temperature 150(1)
_diffrn_detector_area_resol_mean 9
_diffrn_measured_fraction_theta_full 0.991
_diffrn_measured_fraction_theta_max 0.991
_diffrn_measurement_device_type 'Nonius KappaCCD'
_diffrn_measurement_method '\f scans and \w scans with \k offsets'
_diffrn_radiation_monochromator graphite
_diffrn_radiation_source 'fine-focus sealed tube'
_diffrn_radiation_type MoK\a
_diffrn_radiation_wavelength 0.71073
_diffrn_reflns_av_R_equivalents 0.0660
_diffrn_reflns_av_sigmaI/netI 0.0786
_diffrn_reflns_limit_h_max 27
_diffrn_reflns_limit_h_min -30
_diffrn_reflns_limit_k_max 15
_diffrn_reflns_limit_k_min -15
_diffrn_reflns_limit_l_max 32
_diffrn_reflns_limit_l_min -31
_diffrn_reflns_number 48792
_diffrn_reflns_theta_full 27.51
_diffrn_reflns_theta_max 27.51
_diffrn_reflns_theta_min 2.59
_exptl_absorpt_coefficient_mu 0.427
_exptl_absorpt_correction_T_max 0.966
_exptl_absorpt_correction_T_min 0.832
_exptl_absorpt_correction_type multi-scan
_exptl_absorpt_process_details
;
multi-scan from symmetry-related measurements 
 Sortav (Blessing 1995)
;
_exptl_crystal_colour orange
_exptl_crystal_density_diffrn 1.240
_exptl_crystal_density_method 'not measured'
_exptl_crystal_description block
_exptl_crystal_F_000 2432
_exptl_crystal_size_max 0.30
_exptl_crystal_size_mid 0.20
_exptl_crystal_size_min 0.16
_refine_diff_density_max 0.959
_refine_diff_density_min -0.641
_refine_diff_density_rms 0.068
_refine_ls_extinction_method none
_refine_ls_goodness_of_fit_ref 1.028
_refine_ls_hydrogen_treatment constr
_refine_ls_matrix_type full
_refine_ls_number_parameters 716
_refine_ls_number_reflns 14056
_refine_ls_number_restraints 6
_refine_ls_restrained_S_all 1.028
_refine_ls_R_factor_all 0.1150
_refine_ls_R_factor_gt 0.0560
_refine_ls_shift/su_max 0.001
_refine_ls_shift/su_mean 0.000
_refine_ls_structure_factor_coef Fsqd
_refine_ls_weighting_details 'calc w=1/[\s^2^(Fo^2^)+(0.0779P)^2^+0.9783P] where P=(Fo^2^+2Fc^2^)/3'
_refine_ls_weighting_scheme calc
_refine_ls_wR_factor_gt 0.1332
_refine_ls_wR_factor_ref 0.1589
_reflns_number_gt 8265
_reflns_number_total 14056
_reflns_threshold_expression I>2\s(I)
_cod_data_source_file ic101366z_si_001_2.cif
_cod_data_source_block 9
_cod_depositor_comments
;
The following automatic conversions were performed:

'_symmetry_cell_setting' value 'Monoclinic' changed to 'monoclinic'
according to the built-in table from CIF Core dictionary named
'cif_core.dic' version 2.4.1 from 2010-06-29.

Automatic conversion script
Id: cif_fix_values 1646 2011-03-28 12:23:43Z adriana 
;
_cod_original_sg_symbol_H-M 'P 21/n'
_cod_database_code 4316952

loop_
_symmetry_equiv_pos_as_xyz
'x, y, z'
'-x+1/2, y+1/2, -z+1/2'
'-x, -y, -z'
'x-1/2, -y-1/2, z-1/2'

loop_
_atom_site_label
_atom_site_type_symbol
_atom_site_fract_x
_atom_site_fract_y
_atom_site_fract_z
_atom_site_U_iso_or_equiv
_atom_site_adp_type
_atom_site_occupancy
_atom_site_symmetry_multiplicity
_atom_site_calc_flag
_atom_site_refinement_flags
_atom_site_disorder_assembly
_atom_site_disorder_group
Fe1 Fe 0.301982(17) 0.24788(3) 0.555713(17) 0.03006(12) Uani 1 1 d . . .
P1 P 0.20467(3) 0.32063(6) 0.52323(3) 0.03474(18) Uani 1 1 d . . .
P2 P 0.29778(4) 0.12195(6) 0.48815(4) 0.0393(2) Uani 1 1 d . . .
N1 N 0.32537(11) 0.34860(17) 0.62557(10) 0.0338(5) Uani 1 1 d . . .
N2 N 0.39277(10) 0.20636(18) 0.60022(11) 0.0370(5) Uani 1 1 d . . .
N3 N 0.28560(10) 0.12998(18) 0.59923(10) 0.0340(5) Uani 1 1 d . . .
N4 N 0.32181(11) 0.36598(17) 0.51467(10) 0.0343(5) Uani 1 1 d . . .
C1 C 0.38861(14) 0.3241(2) 0.67778(13) 0.0436(7) Uani 1 1 d . . .
H1A H 0.3847 0.2665 0.7045 0.052 Uiso 1 1 calc R . .
H1B H 0.4071 0.3927 0.7024 0.052 Uiso 1 1 calc R . .
C2 C 0.43115(14) 0.2821(3) 0.65196(14) 0.0472(7) Uani 1 1 d . . .
H2A H 0.4472 0.3459 0.6376 0.057 Uiso 1 1 calc R . .
H2B H 0.4685 0.2415 0.6841 0.057 Uiso 1 1 calc R . .
C3 C 0.29067(14) 0.4292(2) 0.62605(13) 0.0409(7) Uani 1 1 d . . .
H3A H 0.3052 0.4765 0.6610 0.049 Uiso 1 1 calc R . .
C4 C 0.22679(15) 0.4491(2) 0.57132(14) 0.0447(7) Uani 1 1 d . . .
H4A H 0.2291 0.5140 0.5476 0.054 Uiso 1 1 calc R . .
H4B H 0.1942 0.4651 0.5845 0.054 Uiso 1 1 calc R . .
C5 C 0.41687(15) 0.1201(2) 0.58875(15) 0.0477(8) Uani 1 1 d . . .
H5A H 0.4607 0.1013 0.6140 0.057 Uiso 1 1 calc R . .
C6 C 0.37513(16) 0.0497(2) 0.53514(16) 0.0561(9) Uani 1 1 d . . .
H6A H 0.3673 -0.0233 0.5494 0.067 Uiso 1 1 calc R . .
H6B H 0.3967 0.0353 0.5100 0.067 Uiso 1 1 calc R . .
C7 C 0.14950(15) 0.2492(2) 0.54358(15) 0.0457(7) Uani 1 1 d . . .
H7A H 0.1721 0.2328 0.5881 0.055 Uiso 1 1 calc R . .
H7B H 0.1133 0.3001 0.5355 0.055 Uiso 1 1 calc R . .
C8 C 0.12246(15) 0.1392(3) 0.50828(16) 0.0560(9) Uani 1 1 d . . .
H8A H 0.0930 0.1056 0.5211 0.084 Uiso 1 1 calc R . .
H8B H 0.1578 0.0872 0.5171 0.084 Uiso 1 1 calc R . .
H8C H 0.0994 0.1547 0.4641 0.084 Uiso 1 1 calc R . .
C9 C 0.15555(13) 0.3722(2) 0.44568(13) 0.0422(7) Uani 1 1 d . . .
H9A H 0.1835 0.4142 0.4331 0.051 Uiso 1 1 calc R . .
H9B H 0.1380 0.3071 0.4178 0.051 Uiso 1 1 calc R . .
C10 C 0.09964(15) 0.4481(3) 0.43670(16) 0.0564(9) Uani 1 1 d . . .
H10A H 0.0762 0.4718 0.3937 0.085 Uiso 1 1 calc R . .
H10B H 0.1163 0.5141 0.4631 0.085 Uiso 1 1 calc R . .
H10C H 0.0707 0.4068 0.4475 0.085 Uiso 1 1 calc R . .
C11 C 0.23781(19) 0.0104(2) 0.46006(17) 0.0622(10) Uani 1 1 d . . .
H11A H 0.2378 -0.0265 0.4959 0.075 Uiso 1 1 calc R . .
H11B H 0.1950 0.0449 0.4355 0.075 Uiso 1 1 calc R . .
C12 C 0.2467(3) -0.0787(3) 0.4214(2) 0.1051(17) Uani 1 1 d . . .
H12A H 0.2122 -0.1342 0.4086 0.158 Uiso 1 1 calc R . .
H12B H 0.2882 -0.1157 0.4454 0.158 Uiso 1 1 calc R . .
H12C H 0.2454 -0.0440 0.3849 0.158 Uiso 1 1 calc R . .
C13 C 0.30352(16) 0.1667(2) 0.42017(14) 0.0478(8) Uani 1 1 d . . .
H13A H 0.3407 0.2178 0.4333 0.057 Uiso 1 1 calc R . .
H13B H 0.3119 0.1001 0.4013 0.057 Uiso 1 1 calc R . .
C14 C 0.24398(18) 0.2256(3) 0.37190(15) 0.0614(9) Uani 1 1 d . . .
H14A H 0.2508 0.2476 0.3373 0.092 Uiso 1 1 calc R . .
H14B H 0.2356 0.2925 0.3899 0.092 Uiso 1 1 calc R . .
H14C H 0.2072 0.1748 0.3574 0.092 Uiso 1 1 calc R . .
C15 C 0.33659(13) 0.4353(2) 0.49200(13) 0.0370(6) Uani 1 1 d . . .
C16 C 0.35346(17) 0.5219(2) 0.46106(16) 0.0568(9) Uani 1 1 d . . .
H16A H 0.3529 0.4905 0.4243 0.085 Uiso 1 1 calc R . .
H16B H 0.3965 0.5504 0.4888 0.085 Uiso 1 1 calc R . .
H16C H 0.3224 0.5833 0.4492 0.085 Uiso 1 1 calc R . .
C17 C 0.27762(14) 0.0588(2) 0.62592(13) 0.0378(7) Uani 1 1 d . . .
C18 C 0.26621(18) -0.0324(2) 0.65881(16) 0.0558(9) Uani 1 1 d . . .
H18A H 0.2252 -0.0686 0.6317 0.084 Uiso 1 1 calc R . .
H18B H 0.2648 -0.0024 0.6950 0.084 Uiso 1 1 calc R . .
H18C H 0.3010 -0.0874 0.6718 0.084 Uiso 1 1 calc R . .
C21 C 0.10120(12) 0.76374(18) 0.58168(12) 0.0281(6) Uani 1 1 d . . .
C22 C 0.14843(14) 0.7374(2) 0.56569(13) 0.0379(6) Uani 1 1 d . . .
H22A H 0.1844 0.6951 0.5939 0.045 Uiso 1 1 calc R . .
C23 C 0.14588(15) 0.7696(2) 0.51045(14) 0.0455(7) Uani 1 1 d . . .
H23A H 0.1794 0.7488 0.5017 0.055 Uiso 1 1 calc R . .
C24 C 0.09486(15) 0.8315(2) 0.46868(13) 0.0422(7) Uani 1 1 d . . .
H24A H 0.0931 0.8548 0.4312 0.051 Uiso 1 1 calc R . .
C25 C 0.04664(15) 0.8590(2) 0.48187(13) 0.0430(7) Uani 1 1 d . . .
H25A H 0.0110 0.9014 0.4533 0.052 Uiso 1 1 calc R . .
C26 C 0.04971(14) 0.8251(2) 0.53678(13) 0.0396(7) Uani 1 1 d . . .
H26A H 0.0152 0.8443 0.5444 0.048 Uiso 1 1 calc R . .
C31 C 0.05731(12) 0.80807(19) 0.66105(11) 0.0297(6) Uani 1 1 d . . .
C32 C 0.00685(13) 0.7730(2) 0.67091(12) 0.0340(6) Uani 1 1 d . . .
H32A H -0.0015 0.6950 0.6700 0.041 Uiso 1 1 calc R . .
C33 C -0.03203(14) 0.8471(2) 0.68206(13) 0.0419(7) Uani 1 1 d . . .
H33A H -0.0657 0.8189 0.6888 0.050 Uiso 1 1 calc R . .
C34 C -0.02188(15) 0.9612(2) 0.68340(13) 0.0461(8) Uani 1 1 d . . .
H34A H -0.0481 1.0120 0.6912 0.055 Uiso 1 1 calc R . .
C35 C 0.02718(15) 0.9999(2) 0.67321(13) 0.0425(7) Uani 1 1 d . . .
H35A H 0.0348 1.0782 0.6739 0.051 Uiso 1 1 calc R . .
C36 C 0.06566(14) 0.9253(2) 0.66198(12) 0.0357(6) Uani 1 1 d . . .
H36A H 0.0987 0.9544 0.6547 0.043 Uiso 1 1 calc R . .
C41 C 0.07939(12) 0.59236(19) 0.64167(12) 0.0288(6) Uani 1 1 d . . .
C42 C 0.08167(12) 0.5400(2) 0.69333(13) 0.0336(6) Uani 1 1 d . . .
H42A H 0.0982 0.5810 0.7307 0.040 Uiso 1 1 calc R . .
C43 C 0.06077(13) 0.4304(2) 0.69239(14) 0.0392(7) Uani 1 1 d . . .
H43A H 0.0628 0.3983 0.7284 0.047 Uiso 1 1 calc R . .
C44 C 0.03704(13) 0.3689(2) 0.63864(14) 0.0389(7) Uani 1 1 d . . .
H44A H 0.0213 0.2951 0.6370 0.047 Uiso 1 1 calc R . .
C45 C 0.03652(13) 0.4156(2) 0.58754(14) 0.0384(7) Uani 1 1 d . . .
H45A H 0.0221 0.3728 0.5510 0.046 Uiso 1 1 calc R . .
C46 C 0.05724(12) 0.5256(2) 0.58943(12) 0.0329(6) Uani 1 1 d . . .
H46A H 0.0562 0.5563 0.5536 0.039 Uiso 1 1 calc R . .
C51 C 0.17903(12) 0.72567(18) 0.70142(11) 0.0261(5) Uani 1 1 d . . .
C52 C 0.22051(13) 0.6361(2) 0.70807(12) 0.0342(6) Uani 1 1 d . . .
H52A H 0.2034 0.5733 0.6817 0.041 Uiso 1 1 calc R . .
C53 C 0.28479(13) 0.6348(2) 0.75096(13) 0.0359(6) Uani 1 1 d . . .
H53A H 0.3104 0.5719 0.7532 0.043 Uiso 1 1 calc R . .
C54 C 0.31209(13) 0.7234(2) 0.79046(12) 0.0324(6) Uani 1 1 d . . .
H54A H 0.3563 0.7229 0.8199 0.039 Uiso 1 1 calc R . .
C55 C 0.27334(13) 0.8131(2) 0.78610(13) 0.0375(7) Uani 1 1 d . . .
H55A H 0.2910 0.8754 0.8128 0.045 Uiso 1 1 calc R . .
C56 C 0.20889(13) 0.81260(19) 0.74309(12) 0.0335(6) Uani 1 1 d . . .
H56A H 0.1835 0.8752 0.7419 0.040 Uiso 1 1 calc R . .
B1 B 0.10362(14) 0.7230(2) 0.64641(14) 0.0287(6) Uani 1 1 d . . .
C61 C 0.07465(14) 0.8502(2) 0.17073(13) 0.0376(7) Uani 1 1 d . . .
C62 C 0.05633(17) 0.9554(2) 0.18171(15) 0.0514(8) Uani 1 1 d . . .
H62A H 0.0125 0.9679 0.1703 0.062 Uiso 1 1 calc R . .
C63 C 0.1000(2) 1.0428(3) 0.20888(17) 0.0636(10) Uani 1 1 d . . .
H63A H 0.0856 1.1132 0.2155 0.076 Uiso 1 1 calc R . .
C64 C 0.1638(2) 1.0276(3) 0.22611(16) 0.0675(11) Uani 1 1 d . . .
H64A H 0.1938 1.0865 0.2453 0.081 Uiso 1 1 calc R . .
C65 C 0.18382(17) 0.9257(3) 0.21511(16) 0.0626(9) Uani 1 1 d . . .
H65A H 0.2276 0.9143 0.2257 0.075 Uiso 1 1 calc R . .
C66 C 0.13957(15) 0.8397(3) 0.18846(15) 0.0507(8) Uani 1 1 d . . .
H66A H 0.1545 0.7697 0.1820 0.061 Uiso 1 1 calc R . .
C71 C 0.05171(13) 0.6264(2) 0.16780(12) 0.0349(6) Uani 1 1 d . . .
C72 C 0.03358(15) 0.5743(2) 0.20787(14) 0.0458(7) Uani 1 1 d . . .
H72A H 0.0015 0.6091 0.2147 0.055 Uiso 1 1 calc R . .
C73 C 0.06003(17) 0.4746(2) 0.23805(15) 0.0540(8) Uani 1 1 d . . .
H73A H 0.0463 0.4435 0.2652 0.065 Uiso 1 1 calc R . .
C74 C 0.10589(17) 0.4207(3) 0.22894(15) 0.0567(9) Uani 1 1 d . . .
H74A H 0.1242 0.3525 0.2497 0.068 Uiso 1 1 calc R . .
C75 C 0.12492(16) 0.4672(3) 0.18915(15) 0.0530(8) Uani 1 1 d . . .
H75A H 0.1563 0.4304 0.1820 0.064 Uiso 1 1 calc R . .
C76 C 0.09834(14) 0.5678(2) 0.15950(13) 0.0413(7) Uani 1 1 d . . .
H76A H 0.1124 0.5981 0.1325 0.050 Uiso 1 1 calc R . .
C81 C -0.04612(13) 0.7716(2) 0.13093(13) 0.0349(6) Uani 1 1 d . . .
C82 C -0.10516(14) 0.7592(2) 0.07801(15) 0.0427(7) Uani 1 1 d . . .
H82A H -0.1051 0.7416 0.0406 0.051 Uiso 1 1 calc R . .
C83 C -0.16371(16) 0.7710(2) 0.07720(18) 0.0546(9) Uani 1 1 d . . .
H83A H -0.2025 0.7623 0.0398 0.066 Uiso 1 1 calc R . .
C84 C -0.16555(16) 0.7956(2) 0.13080(18) 0.0543(9) Uani 1 1 d . . .
H84A H -0.2055 0.8024 0.1308 0.065 Uiso 1 1 calc R . .
C85 C -0.10869(16) 0.8102(2) 0.18442(16) 0.0481(8) Uani 1 1 d . . .
H85A H -0.1093 0.8282 0.2215 0.058 Uiso 1 1 calc R . .
C86 C -0.05069(15) 0.7986(2) 0.18406(15) 0.0439(7) Uani 1 1 d . . .
H86A H -0.0122 0.8094 0.2214 0.053 Uiso 1 1 calc R . .
C91 C 0.01222(13) 0.7458(2) 0.06296(13) 0.0333(6) Uani 1 1 d . . .
C92 C -0.01261(14) 0.6514(2) 0.02541(14) 0.0419(7) Uani 1 1 d . . .
H92A H -0.0158 0.5834 0.0437 0.050 Uiso 1 1 calc R . .
C93 C -0.03265(15) 0.6520(2) -0.03677(15) 0.0482(8) Uani 1 1 d . . .
H93A H -0.0503 0.5861 -0.0603 0.058 Uiso 1 1 calc R . .
C94 C -0.02720(15) 0.7484(2) -0.06516(14) 0.0462(7) Uani 1 1 d . . .
H94A H -0.0419 0.7501 -0.1082 0.055 Uiso 1 1 calc R . .
C95 C 0.00014(15) 0.8418(2) -0.02945(14) 0.0454(8) Uani 1 1 d . . .
H95A H 0.0060 0.9078 -0.0476 0.055 Uiso 1 1 calc R . .
C96 C 0.01903(14) 0.8399(2) 0.03272(14) 0.0396(7) Uani 1 1 d . . .
H96A H 0.0375 0.9058 0.0561 0.048 Uiso 1 1 calc R . .
B2 B 0.02321(15) 0.7480(2) 0.13338(15) 0.0330(7) Uani 1 1 d . . .
Cl1 Cl 0.17556(9) 0.63999(12) 0.37976(6) 0.0895(7) Uani 0.843(4) 1 d PD A 1
Cl2 Cl 0.26445(8) 0.71120(13) 0.33561(6) 0.0867(6) Uani 0.843(4) 1 d PD A 1
C1S C 0.1826(2) 0.6900(5) 0.3160(2) 0.0744(14) Uani 0.843(4) 1 d PD A 1
H1S1 H 0.1589 0.7615 0.3017 0.089 Uiso 0.843(4) 1 calc PR A 1
H1S2 H 0.1631 0.6352 0.2820 0.089 Uiso 0.843(4) 1 calc PR A 1
Cl1A Cl 0.1300(7) 0.6929(10) 0.3618(6) 0.136(4) Uiso 0.157(4) 1 d PD A 2
Cl2A Cl 0.2305(7) 0.6530(11) 0.3337(6) 0.136(4) Uiso 0.157(4) 1 d PD A 2
C1SA C 0.1546(12) 0.719(3) 0.3056(11) 0.086(12) Uiso 0.157(4) 1 d PD A 2
H1S3 H 0.1235 0.6869 0.2655 0.104 Uiso 0.157(4) 1 calc PR A 2
H1S4 H 0.1583 0.8005 0.3006 0.104 Uiso 0.157(4) 1 calc PR A 2

loop_
_atom_site_aniso_label
_atom_site_aniso_U_11
_atom_site_aniso_U_22
_atom_site_aniso_U_33
_atom_site_aniso_U_23
_atom_site_aniso_U_13
_atom_site_aniso_U_12
Fe1 0.0285(2) 0.0312(2) 0.0321(2) -0.00252(15) 0.01561(18) 0.00014(14)
P1 0.0309(4) 0.0378(4) 0.0364(4) -0.0046(3) 0.0167(3) 0.0018(3)
P2 0.0458(5) 0.0358(4) 0.0455(5) -0.0068(3) 0.0291(4) -0.0010(3)
N1 0.0358(13) 0.0339(12) 0.0294(13) -0.0019(9) 0.0136(11) -0.0043(9)
N2 0.0302(13) 0.0430(13) 0.0392(15) 0.0073(11) 0.0176(12) 0.0024(10)
N3 0.0324(13) 0.0350(12) 0.0380(14) -0.0056(10) 0.0197(12) -0.0010(9)
N4 0.0322(13) 0.0364(12) 0.0361(14) -0.0061(10) 0.0175(11) 0.0004(9)
C1 0.0429(18) 0.0488(17) 0.0309(17) -0.0011(13) 0.0109(15) -0.0048(13)
C2 0.0322(17) 0.0581(18) 0.0427(19) 0.0052(14) 0.0108(15) -0.0022(13)
C3 0.0507(19) 0.0357(15) 0.0369(17) -0.0070(12) 0.0214(15) -0.0070(13)
C4 0.053(2) 0.0372(15) 0.0439(19) -0.0057(13) 0.0230(16) 0.0095(13)
C5 0.0378(18) 0.0539(18) 0.052(2) 0.0133(15) 0.0216(16) 0.0131(14)
C6 0.060(2) 0.0440(17) 0.071(2) 0.0010(16) 0.037(2) 0.0164(15)
C7 0.0383(17) 0.0566(18) 0.0477(19) -0.0020(14) 0.0249(16) 0.0027(13)
C8 0.0394(19) 0.069(2) 0.060(2) -0.0026(17) 0.0243(18) -0.0153(15)
C9 0.0328(17) 0.0487(16) 0.0410(18) -0.0001(13) 0.0143(15) 0.0027(12)
C10 0.0386(19) 0.061(2) 0.058(2) 0.0013(16) 0.0137(17) 0.0104(15)
C11 0.091(3) 0.0503(18) 0.064(2) -0.0261(16) 0.052(2) -0.0312(17)
C12 0.183(5) 0.059(2) 0.108(4) -0.041(2) 0.098(4) -0.038(3)
C13 0.058(2) 0.0519(18) 0.048(2) -0.0094(14) 0.0377(18) -0.0040(14)
C14 0.077(3) 0.074(2) 0.042(2) -0.0033(17) 0.036(2) -0.0023(19)
C15 0.0319(16) 0.0396(15) 0.0375(17) -0.0010(13) 0.0148(14) -0.0002(12)
C16 0.061(2) 0.0500(18) 0.066(2) 0.0144(16) 0.035(2) 0.0010(15)
C17 0.0415(17) 0.0372(15) 0.0398(18) -0.0066(13) 0.0235(15) -0.0025(12)
C18 0.081(3) 0.0465(17) 0.057(2) -0.0022(15) 0.046(2) -0.0118(16)
C21 0.0300(14) 0.0253(12) 0.0269(14) -0.0039(10) 0.0119(12) -0.0035(10)
C22 0.0338(16) 0.0488(16) 0.0296(16) 0.0051(12) 0.0138(13) 0.0066(12)
C23 0.0396(18) 0.0655(19) 0.0385(18) 0.0023(15) 0.0243(16) -0.0009(14)
C24 0.053(2) 0.0444(16) 0.0325(17) 0.0035(13) 0.0226(16) -0.0101(13)
C25 0.0486(19) 0.0452(16) 0.0277(16) 0.0070(12) 0.0119(15) 0.0102(13)
C26 0.0373(17) 0.0470(16) 0.0337(17) 0.0023(13) 0.0162(14) 0.0082(12)
C31 0.0334(15) 0.0310(13) 0.0222(14) 0.0005(10) 0.0112(12) 0.0051(10)
C32 0.0312(15) 0.0418(15) 0.0251(15) -0.0022(11) 0.0101(13) 0.0025(11)
C33 0.0333(17) 0.0567(18) 0.0343(17) -0.0046(13) 0.0151(14) 0.0074(13)
C34 0.0463(19) 0.0558(19) 0.0327(17) -0.0005(13) 0.0160(15) 0.0235(14)
C35 0.053(2) 0.0364(15) 0.0306(17) 0.0028(12) 0.0136(15) 0.0134(13)
C36 0.0430(17) 0.0349(14) 0.0272(15) 0.0022(11) 0.0152(13) 0.0075(12)
C41 0.0231(14) 0.0328(13) 0.0282(15) 0.0002(11) 0.0103(12) 0.0026(10)
C42 0.0340(15) 0.0330(13) 0.0348(16) 0.0004(11) 0.0171(13) 0.0020(11)
C43 0.0375(17) 0.0366(15) 0.0472(19) 0.0124(13) 0.0231(15) 0.0031(12)
C44 0.0298(16) 0.0257(13) 0.057(2) 0.0019(13) 0.0173(15) 0.0009(11)
C45 0.0329(16) 0.0325(14) 0.0448(19) -0.0066(12) 0.0143(14) 0.0003(11)
C46 0.0297(15) 0.0336(13) 0.0339(16) -0.0006(11) 0.0140(13) 0.0012(11)
C51 0.0321(15) 0.0257(12) 0.0237(14) 0.0029(10) 0.0158(12) -0.0001(10)
C52 0.0360(17) 0.0281(13) 0.0346(16) -0.0054(11) 0.0136(14) -0.0007(11)
C53 0.0360(17) 0.0332(14) 0.0392(17) 0.0030(12) 0.0185(14) 0.0060(11)
C54 0.0268(15) 0.0384(14) 0.0311(15) 0.0004(11) 0.0132(13) -0.0055(11)
C55 0.0407(18) 0.0292(14) 0.0380(17) -0.0061(11) 0.0151(15) -0.0069(11)
C56 0.0369(17) 0.0256(13) 0.0381(17) -0.0024(11) 0.0179(14) 0.0012(10)
B1 0.0321(17) 0.0281(14) 0.0269(17) -0.0001(12) 0.0147(14) 0.0012(11)
C61 0.0397(18) 0.0419(15) 0.0344(17) -0.0008(12) 0.0202(14) -0.0068(12)
C62 0.060(2) 0.0439(17) 0.061(2) -0.0113(15) 0.0378(19) -0.0132(14)
C63 0.087(3) 0.0500(19) 0.073(3) -0.0224(17) 0.054(2) -0.0234(18)
C64 0.082(3) 0.074(2) 0.054(2) -0.0261(18) 0.040(2) -0.046(2)
C65 0.047(2) 0.076(2) 0.058(2) -0.0059(18) 0.0188(19) -0.0188(17)
C66 0.0403(19) 0.0533(18) 0.057(2) -0.0042(15) 0.0215(17) -0.0073(14)
C71 0.0391(17) 0.0361(14) 0.0320(16) -0.0036(11) 0.0190(14) -0.0033(11)
C72 0.055(2) 0.0434(16) 0.0477(19) 0.0024(13) 0.0317(17) 0.0008(13)
C73 0.071(2) 0.0453(17) 0.048(2) 0.0090(14) 0.0303(19) -0.0005(16)
C74 0.066(2) 0.0408(17) 0.044(2) 0.0004(14) 0.0103(18) 0.0050(15)
C75 0.047(2) 0.0526(18) 0.049(2) -0.0105(16) 0.0148(17) 0.0104(15)
C76 0.0420(18) 0.0453(16) 0.0402(18) -0.0035(13) 0.0224(15) 0.0040(13)
C81 0.0379(17) 0.0292(13) 0.0455(18) 0.0010(11) 0.0263(15) -0.0014(11)
C82 0.0392(18) 0.0369(15) 0.053(2) -0.0020(13) 0.0233(16) 0.0028(12)
C83 0.0365(19) 0.0515(18) 0.074(3) -0.0115(16) 0.0250(18) 0.0001(14)
C84 0.043(2) 0.0408(16) 0.093(3) -0.0049(17) 0.043(2) 0.0030(14)
C85 0.056(2) 0.0434(17) 0.065(2) -0.0011(14) 0.046(2) 0.0034(14)
C86 0.0441(18) 0.0429(16) 0.053(2) 0.0011(14) 0.0302(16) 0.0014(13)
C91 0.0282(15) 0.0356(14) 0.0421(17) 0.0009(12) 0.0217(14) 0.0009(11)
C92 0.0482(19) 0.0381(15) 0.0430(19) -0.0023(13) 0.0247(16) -0.0117(12)
C93 0.056(2) 0.0466(17) 0.044(2) -0.0096(14) 0.0249(17) -0.0094(14)
C94 0.055(2) 0.0518(18) 0.0367(18) 0.0038(14) 0.0259(16) 0.0036(14)
C95 0.062(2) 0.0377(16) 0.050(2) 0.0083(14) 0.0373(18) 0.0068(14)
C96 0.0465(18) 0.0314(14) 0.049(2) -0.0015(12) 0.0289(16) 0.0007(12)
B2 0.0357(18) 0.0322(15) 0.0394(19) -0.0019(13) 0.0246(16) -0.0033(12)
Cl1 0.1236(15) 0.0863(10) 0.0600(9) -0.0006(6) 0.0447(9) -0.0379(9)
Cl2 0.1022(12) 0.0998(10) 0.0763(9) 0.0300(7) 0.0571(9) 0.0398(9)
C1S 0.082(5) 0.089(4) 0.042(3) -0.005(2) 0.020(3) -0.007(4)

loop_
_atom_type_symbol
_atom_type_description
_atom_type_scat_dispersion_real
_atom_type_scat_dispersion_imag
_atom_type_scat_source
C C 0.0033 0.0016 'International Tables Vol C Tables 4.2.6.8 and 6.1.1.4'
H H 0.0000 0.0000 'International Tables Vol C Tables 4.2.6.8 and 6.1.1.4'
B B 0.0013 0.0007 'International Tables Vol C Tables 4.2.6.8 and 6.1.1.4'
Fe Fe 0.3463 0.8444 'International Tables Vol C Tables 4.2.6.8 and 6.1.1.4'
N N 0.0061 0.0033 'International Tables Vol C Tables 4.2.6.8 and 6.1.1.4'
P P 0.1023 0.0942 'International Tables Vol C Tables 4.2.6.8 and 6.1.1.4'
Cl Cl 0.1484 0.1585 'International Tables Vol C Tables 4.2.6.8 and 6.1.1.4'

loop_
_geom_angle_atom_site_label_1
_geom_angle_atom_site_label_2
_geom_angle_atom_site_label_3
_geom_angle
_geom_angle_site_symmetry_1
_geom_angle_site_symmetry_3
_geom_angle_publ_flag
N3 Fe1 N4 177.76(10) . . ?
N3 Fe1 N2 87.70(9) . . ?
N4 Fe1 N2 90.23(9) . . ?
N3 Fe1 N1 90.12(9) . . ?
N4 Fe1 N1 88.81(9) . . ?
N2 Fe1 N1 83.37(10) . . ?
N3 Fe1 P2 88.74(7) . . ?
N4 Fe1 P2 91.88(7) . . ?
N2 Fe1 P2 84.03(7) . . ?
N1 Fe1 P2 167.39(7) . . ?
N3 Fe1 P1 92.15(7) . . ?
N4 Fe1 P1 89.68(7) . . ?
N2 Fe1 P1 167.00(7) . . ?
N1 Fe1 P1 83.63(7) . . ?
P2 Fe1 P1 108.97(3) . . ?
C9 P1 C7 105.56(14) . . ?
C9 P1 C4 103.98(13) . . ?
C7 P1 C4 103.29(14) . . ?
C9 P1 Fe1 123.19(10) . . ?
C7 P1 Fe1 118.29(10) . . ?
C4 P1 Fe1 99.35(10) . . ?
C11 P2 C13 104.29(15) . . ?
C11 P2 C6 104.94(17) . . ?
C13 P2 C6 103.27(15) . . ?
C11 P2 Fe1 121.98(11) . . ?
C13 P2 Fe1 119.99(10) . . ?
C6 P2 Fe1 99.56(11) . . ?
C3 N1 C1 122.4(2) . . ?
C3 N1 Fe1 124.1(2) . . ?
C1 N1 Fe1 113.40(17) . . ?
C5 N2 C2 122.2(3) . . ?
C5 N2 Fe1 124.6(2) . . ?
C2 N2 Fe1 113.08(18) . . ?
C17 N3 Fe1 178.1(2) . . ?
C15 N4 Fe1 176.8(2) . . ?
N1 C1 C2 107.4(2) . . ?
N2 C2 C1 108.1(2) . . ?
N1 C3 C4 119.6(2) . . ?
C3 C4 P1 107.79(18) . . ?
N2 C5 C6 118.6(3) . . ?
C5 C6 P2 109.7(2) . . ?
C8 C7 P1 113.7(2) . . ?
C10 C9 P1 115.4(2) . . ?
C12 C11 P2 115.9(3) . . ?
C14 C13 P2 114.3(2) . . ?
N4 C15 C16 177.9(3) . . ?
N3 C17 C18 178.8(4) . . ?
C22 C21 C26 114.0(2) . . ?
C22 C21 B1 123.3(2) . . ?
C26 C21 B1 122.6(2) . . ?
C21 C22 C23 123.5(3) . . ?
C24 C23 C22 119.9(3) . . ?
C25 C24 C23 119.0(3) . . ?
C24 C25 C26 120.2(3) . . ?
C25 C26 C21 123.3(3) . . ?
C32 C31 C36 114.8(2) . . ?
C32 C31 B1 124.5(2) . . ?
C36 C31 B1 120.6(2) . . ?
C31 C32 C33 123.1(3) . . ?
C34 C33 C32 120.4(3) . . ?
C33 C34 C35 118.5(3) . . ?
C34 C35 C36 120.7(3) . . ?
C35 C36 C31 122.5(3) . . ?
C46 C41 C42 115.3(2) . . ?
C46 C41 B1 125.0(2) . . ?
C42 C41 B1 119.8(2) . . ?
C43 C42 C41 122.9(3) . . ?
C44 C43 C42 119.5(3) . . ?
C45 C44 C43 119.4(2) . . ?
C44 C45 C46 120.1(3) . . ?
C41 C46 C45 122.8(3) . . ?
C56 C51 C52 113.4(2) . . ?
C56 C51 B1 126.4(2) . . ?
C52 C51 B1 120.2(2) . . ?
C53 C52 C51 123.5(2) . . ?
C54 C53 C52 120.7(2) . . ?
C53 C54 C55 118.1(3) . . ?
C54 C55 C56 120.4(2) . . ?
C55 C56 C51 123.9(2) . . ?
C41 B1 C21 111.1(2) . . ?
C41 B1 C51 106.32(19) . . ?
C21 B1 C51 108.6(2) . . ?
C41 B1 C31 110.6(2) . . ?
C21 B1 C31 108.1(2) . . ?
C51 B1 C31 112.1(2) . . ?
C66 C61 C62 114.8(3) . . ?
C66 C61 B2 121.2(2) . . ?
C62 C61 B2 123.7(3) . . ?
C63 C62 C61 122.5(3) . . ?
C64 C63 C62 120.3(3) . . ?
C63 C64 C65 119.1(3) . . ?
C64 C65 C66 119.5(3) . . ?
C65 C66 C61 123.7(3) . . ?
C72 C71 C76 114.2(3) . . ?
C72 C71 B2 124.5(2) . . ?
C76 C71 B2 121.2(2) . . ?
C73 C72 C71 123.4(3) . . ?
C74 C73 C72 120.3(3) . . ?
C73 C74 C75 118.8(3) . . ?
C74 C75 C76 120.3(3) . . ?
C75 C76 C71 122.9(3) . . ?
C82 C81 C86 114.4(3) . . ?
C82 C81 B2 123.7(2) . . ?
C86 C81 B2 121.7(3) . . ?
C83 C82 C81 123.5(3) . . ?
C84 C83 C82 119.8(3) . . ?
C83 C84 C85 119.3(3) . . ?
C84 C85 C86 119.9(3) . . ?
C85 C86 C81 123.1(3) . . ?
C92 C91 C96 114.2(3) . . ?
C92 C91 B2 121.7(2) . . ?
C96 C91 B2 123.7(2) . . ?
C93 C92 C91 123.4(3) . . ?
C92 C93 C94 120.4(3) . . ?
C95 C94 C93 118.3(3) . . ?
C94 C95 C96 120.3(3) . . ?
C95 C96 C91 123.3(3) . . ?
C91 B2 C81 108.3(2) . . ?
C91 B2 C71 110.7(2) . . ?
C81 B2 C71 109.0(2) . . ?
C91 B2 C61 108.0(2) . . ?
C81 B2 C61 110.6(2) . . ?
C71 B2 C61 110.2(2) . . ?
Cl1 C1S Cl2 110.9(3) . . ?
Cl2A C1SA Cl1A 105.3(11) . . ?

loop_
_geom_bond_atom_site_label_1
_geom_bond_atom_site_label_2
_geom_bond_distance
_geom_bond_site_symmetry_2
_geom_bond_publ_flag
Fe1 N3 1.921(2) . ?
Fe1 N4 1.922(2) . ?
Fe1 N2 1.957(2) . ?
Fe1 N1 1.958(2) . ?
Fe1 P2 2.2159(8) . ?
Fe1 P1 2.2254(8) . ?
P1 C9 1.815(3) . ?
P1 C7 1.821(3) . ?
P1 C4 1.857(3) . ?
P2 C11 1.826(3) . ?
P2 C13 1.831(3) . ?
P2 C6 1.852(3) . ?
N1 C3 1.269(3) . ?
N1 C1 1.469(4) . ?
N2 C5 1.273(3) . ?
N2 C2 1.476(4) . ?
N3 C17 1.145(3) . ?
N4 C15 1.145(3) . ?
C1 C2 1.513(4) . ?
C3 C4 1.494(4) . ?
C5 C6 1.483(4) . ?
C7 C8 1.538(4) . ?
C9 C10 1.531(4) . ?
C11 C12 1.512(4) . ?
C13 C14 1.520(5) . ?
C15 C16 1.452(4) . ?
C17 C18 1.460(4) . ?
C21 C22 1.389(4) . ?
C21 C26 1.403(4) . ?
C21 B1 1.650(4) . ?
C22 C23 1.394(4) . ?
C23 C24 1.374(4) . ?
C24 C25 1.369(4) . ?
C25 C26 1.387(4) . ?
C31 C32 1.393(4) . ?
C31 C36 1.412(3) . ?
C31 B1 1.657(4) . ?
C32 C33 1.396(4) . ?
C33 C34 1.381(4) . ?
C34 C35 1.381(4) . ?
C35 C36 1.394(4) . ?
C41 C46 1.392(3) . ?
C41 C42 1.401(4) . ?
C41 B1 1.646(4) . ?
C42 C43 1.395(4) . ?
C43 C44 1.384(4) . ?
C44 C45 1.377(4) . ?
C45 C46 1.395(3) . ?
C51 C56 1.396(3) . ?
C51 C52 1.407(3) . ?
C51 B1 1.653(4) . ?
C52 C53 1.382(4) . ?
C53 C54 1.375(4) . ?
C54 C55 1.381(4) . ?
C55 C56 1.385(4) . ?
C61 C66 1.390(4) . ?
C61 C62 1.397(4) . ?
C61 B2 1.660(4) . ?
C62 C63 1.397(4) . ?
C63 C64 1.373(5) . ?
C64 C65 1.379(5) . ?
C65 C66 1.389(4) . ?
C71 C72 1.400(4) . ?
C71 C76 1.403(4) . ?
C71 B2 1.656(4) . ?
C72 C73 1.386(4) . ?
C73 C74 1.371(5) . ?
C74 C75 1.380(5) . ?
C75 C76 1.392(4) . ?
C81 C82 1.397(4) . ?
C81 C86 1.408(4) . ?
C81 B2 1.639(4) . ?
C82 C83 1.385(4) . ?
C83 C84 1.380(5) . ?
C84 C85 1.381(5) . ?
C85 C86 1.385(4) . ?
C91 C92 1.400(4) . ?
C91 C96 1.402(4) . ?
C91 B2 1.636(4) . ?
C92 C93 1.378(4) . ?
C93 C94 1.386(4) . ?
C94 C95 1.378(4) . ?
C95 C96 1.384(4) . ?
Cl1 C1S 1.769(3) . ?
Cl2 C1S 1.779(4) . ?
Cl1A C1SA 1.773(5) . ?
Cl2A C1SA 1.773(5) . ?
